data_2004498
loop_
_publ_author_name
'Parvez, M.'
'Wang, M.'
'Boorman, P. M.'

_publ_section_title
;
 Tetraphenylphosphonium Triiodide
;
_journal_issue 2
_journal_name_full 'Acta Crystallographica Section C'
_journal_page_first 377
_journal_page_last 378
_journal_paper_doi 10.1107/S0108270195010456
_journal_volume 52
_journal_year 1996
_chemical_formula_analytical 'C24 H20 P1 I3'
_chemical_formula_iupac 'C24 H20 P1 1+, I3 1-'
_chemical_formula_moiety 'C24 H20 P1 1+, I3 1-'
_chemical_formula_sum 'C24 H20 I3 P'
_chemical_formula_weight 720.11
_chemical_name_common 'Tetraphenylphosphonium tri-iodide'
_space_group_IT_number 13
_symmetry_cell_setting monoclinic
_symmetry_space_group_name_Hall '-P 2yac'
_symmetry_space_group_name_H-M 'P 1 2/n 1'
_cell_angle_alpha 90.00
_cell_angle_beta 92.770(10)
_cell_angle_gamma 90.00
_cell_formula_units_Z 2
_cell_length_a 10.332(2)
_cell_length_b 7.690(3)
_cell_length_c 15.406(2)
_cell_measurement_reflns_used 25
_cell_measurement_temperature 295
_cell_measurement_theta_max 24.0
_cell_measurement_theta_min 15.0
_cell_volume 1222.6(6)
_computing_cell_refinement 'MSC/AFC Diffractometer Control Software'
_computing_data_collection
;
MSC/AFC Diffractometer Control Software
(Molecular Structure Corporation, 1988)
;
_computing_data_reduction 'TEXSAN (Molecular Structure Corporation, 1994)'
_computing_publication_material TEXSAN
_computing_structure_refinement TEXSAN
_computing_structure_solution 'SAPI91 (Fan, 1991) in DIRDIF92 (Beurskens et al., 1992)'
_diffrn_measurement_device 'Rigaku AFC6S'
_diffrn_measurement_method \w/2\q
_diffrn_radiation_monochromator graphite
_diffrn_radiation_source 'X-ray tube'
_diffrn_radiation_type MoK\a
_diffrn_radiation_wavelength 0.71069
_diffrn_reflns_av_R_equivalents 0.0376
_diffrn_reflns_limit_h_max 12
_diffrn_reflns_limit_h_min 0
_diffrn_reflns_limit_k_max 9
_diffrn_reflns_limit_k_min -9
_diffrn_reflns_limit_l_max 18
_diffrn_reflns_limit_l_min -18
_diffrn_reflns_number 4968
_diffrn_reflns_theta_max 25
_diffrn_reflns_theta_min 2.0
_diffrn_standards_decay_% 0.20
_diffrn_standards_interval_count 200
_diffrn_standards_interval_time 120
_diffrn_standards_number 3
_exptl_absorpt_coefficient_mu 3.909
_exptl_absorpt_correction_T_max 0.999
_exptl_absorpt_correction_T_min 0.928
_exptl_absorpt_correction_type 'empirical \via \y scans of 3 reflections (North, Phillips & Mathews, 1968)'
_exptl_absorpt_process_details 'psi-scan, 3 reflections, 10\% steps'
_exptl_crystal_colour red
_exptl_crystal_density_diffrn 1.956
_exptl_crystal_description prismatic
_exptl_crystal_F_000 676.00
_exptl_crystal_size_max 0.30
_exptl_crystal_size_mid 0.25
_exptl_crystal_size_min 0.20
_refine_diff_density_max 0.40
_refine_diff_density_min -0.42
_refine_ls_extinction_coef 6.90735
_refine_ls_extinction_method 'Zachariasen (1968), Gaussian isotropic'
_refine_ls_goodness_of_fit_obs 1.400
_refine_ls_hydrogen_treatment 'H atoms were geometrically idealized (C---H 0.95\%A)'
_refine_ls_matrix_type full
_refine_ls_number_parameters 129
_refine_ls_number_reflns 1329
_refine_ls_number_restraints 0
_refine_ls_R_factor_obs 0.0230
_refine_ls_shift/esd_max 0.0180
_refine_ls_structure_factor_coef F
_refine_ls_weighting_details 'w = 1/\s^2^(F~o~)'
_refine_ls_weighting_scheme calc
_refine_ls_wR_factor_obs 0.0220
_reflns_number_observed 1329
_reflns_number_total 2354
_reflns_observed_criterion I>3.0\s(I)
_cod_data_source_file fg1087.cif
_cod_data_source_block fg1087
_cod_depositor_comments
;
The following automatic conversions were performed:

'_refine_ls_weighting_scheme' value 'w = 1/\s^2^(F~o~)' was changed
to 'calc'. New tag '_refine_ls_weighting_details' was created. The
value of the new tag was set to 'w = 1/\s^2^(F~o~)'.

Automatic conversion script
Id: cif_fix_values 3143 2015-03-26 13:38:13Z robertas 
;
_cod_original_cell_volume 1222.6(4)
_cod_original_sg_symbol_H-M 'P 2/n'
_cod_original_formula_sum 'C24 H20 I3P1 '
_cod_database_code 2004498

loop_
_symmetry_equiv_pos_as_xyz
'   +x,   +y,   +z'
'1/2+x,   -y,1/2+z'
'   -x,   -y,   -z'
'1/2-x,   +y,1/2-z'

loop_
_atom_site_aniso_label
_atom_site_aniso_U_11
_atom_site_aniso_U_22
_atom_site_aniso_U_33
_atom_site_aniso_U_12
_atom_site_aniso_U_13
_atom_site_aniso_U_23
I1 0.0482(3) 0.0360(3) 0.0582(3) 0.0000 -0.0004(2) 0.0000
I2 0.0690(3) 0.0712(3) 0.0529(3) -0.0094(2) 0.0029(2) 0.0104(2)
P1 0.0300(9) 0.0311(9) 0.0353(10) 0.0000 0.0029(8) 0.0000
C1 0.031(2) 0.034(2) 0.037(3) 0.001(2) 0.001(2) 0.002(2)
C2 0.036(3) 0.037(3) 0.047(3) -0.005(2) 0.002(2) -0.001(2)
C3 0.042(3) 0.056(3) 0.064(4) -0.010(3) 0.015(3) 0.010(3)
C4 0.047(4) 0.046(3) 0.083(5) -0.019(3) -0.008(3) 0.009(3)
C5 0.073(4) 0.042(3) 0.066(4) -0.016(3) -0.010(4) -0.009(3)
C6 0.065(4) 0.044(3) 0.047(3) -0.008(3) 0.010(3) -0.016(3)
C7 0.035(3) 0.029(2) 0.034(3) 0.005(2) 0.005(2) 0.000(2)
C8 0.040(3) 0.044(3) 0.050(3) -0.001(3) 0.001(3) 0.004(3)
C9 0.060(4) 0.041(3) 0.053(4) -0.005(3) 0.012(3) 0.015(3)
C10 0.068(4) 0.055(3) 0.045(3) 0.012(3) 0.001(3) 0.013(3)
C11 0.047(3) 0.058(3) 0.058(4) 0.007(3) -0.007(3) 0.006(3)
C12 0.038(3) 0.043(3) 0.044(3) 0.005(2) -0.001(2) 0.007(2)

loop_
_atom_site_label
_atom_site_fract_x
_atom_site_fract_y
_atom_site_fract_z
_atom_site_U_iso_or_equiv
_atom_site_thermal_displace_type
I1 .2500 .15918(6) .2500 .0476(2) Uij
I2 .20103(4) .17484(6) .06203(3) .06440(10) Uij
P1 .2500 .0092(2) .7500 .0321(5) Uij
C1 .3844(4) .1501(6) .7334(3) .0340(10) Uij
C2 .4590(5) .1361(6) .6613(3) .0400(10) Uij
C3 .5554(5) .2540(7) .6476(3) .053(2) Uij
C4 .5792(5) .3868(7) .7056(4) .059(2) Uij
C5 .5069(6) .4019(7) .7786(4) .061(2) Uij
C6 .4097(5) .2854(6) .7931(3) .052(2) Uij
C7 .2823(5) -0.1309(5) .8413(3) .0330(10) Uij
C8 .1905(5) -0.2563(6) .8596(3) .045(2) Uij
C9 .2125(6) -0.3717(6) .9276(3) .051(2) Uij
C10 .3259(6) -0.3606(7) .9782(3) .056(2) Uij
C11 .4172(5) -0.2386(7) .9586(4) .055(2) Uij
C12 .3972(5) -0.1234(6) .8917(3) .042(2) Uij
H1 .4430 .0443 .6209 .0481 Uij
H2 .6060 .2437 .5980 .0637 Uij
H3 .6456 .4688 .6956 .0709 Uij
H4 .5249 .4934 .8189 .0728 Uij
H5 .3598 .2964 .8430 .0622 Uij
H6 .1117 -0.2626 .8253 .0533 Uij
H7 .1500 -0.4581 .9393 .0611 Uij
H8 .3410 -0.4369 1.0261 .0674 Uij
H9 .4965 -0.2343 .9925 .0654 Uij
H10 .4611 -0.0389 .8800 .0502 Uij

loop_
_atom_type_symbol
_atom_type_scat_dispersion_real
_atom_type_scat_dispersion_imag
_atom_type_scat_source
C 0.003 0.002 'International Tables'
H 0.000 0.000 'International Tables'
P 0.102 0.094 'International Tables'
I -0.474 1.812 'International Tables'

loop_
_geom_angle_atom_site_label_1
_geom_angle_atom_site_label_2
_geom_angle_atom_site_label_3
_geom_angle_site_symmetry_1
_geom_angle_site_symmetry_3
_geom_angle
_geom_angle_publ_flag
I2 I1 I2 . 4 175.27(3) yes
C1 P1 C1 . 4_556 105.5(3) yes
C1 P1 C7 . . 111.1(2) yes
C1 P1 C7 . 4_556 111.6(2) yes
C1 P1 C7 4_556 . 111.6(2) no
C1 P1 C7 4_556 4_556 111.1(2) no
C7 P1 C7 . 4_556 106.0(3) yes
P1 C1 C2 . . 122.2(4) yes
P1 C1 C6 . . 118.4(4) yes
C2 C1 C6 . . 119.3(4) no
C1 C2 C3 . . 120.5(5) no
C2 C3 C4 . . 120.1(5) no
C3 C4 C5 . . 120.4(5) no
C4 C5 C6 . . 120.2(5) no
C1 C6 C5 . . 119.5(5) no
P1 C7 C8 . . 118.2(4) yes
P1 C7 C12 . . 122.5(4) yes
C8 C7 C12 . . 119.2(4) no
C7 C8 C9 . . 120.6(5) no
C8 C9 C10 . . 119.5(5) no
C9 C10 C11 . . 119.5(5) no
C10 C11 C12 . . 121.8(5) no
C7 C12 C11 . . 119.3(5) no

loop_
_geom_bond_atom_site_label_1
_geom_bond_atom_site_label_2
_geom_bond_site_symmetry_1
_geom_bond_distance
_geom_bond_publ_flag
I1 I2 . 2.9180(4) yes
I1 I2 4 2.9180(4) no
P1 C1 . 1.790(4) yes
P1 C1 4_556 1.790(4) no
P1 C7 . 1.790(4) yes
P1 C7 4_556 1.790(4) no
C1 C2 . 1.386(6) no
C1 C6 . 1.405(6) no
C2 C3 . 1.371(6) no
C3 C4 . 1.370(7) no
C4 C5 . 1.385(8) no
C5 C6 . 1.372(7) no
C7 C8 . 1.392(6) no
C7 C12 . 1.387(6) no
C8 C9 . 1.383(7) no
C9 C10 . 1.378(8) no
C10 C11 . 1.374(7) no
C11 C12 . 1.368(7) no
